data_7009528
loop_
_publ_author_name
'Deakin, Lucy'
'Levason, William'
'Popham, Michael C.'
'Reid, Gillian'
'Webster, Michael'

_publ_section_title
;
 Syntheses, structures and multinuclear NMR (45Sc, 89Y, 31P) studies of
 Ph3PO, Ph2MePO and Me3PO complexes of scandium and yttrium nitrates
;
_journal_issue 14
_journal_name_full 'Journal of the Chemical Society, Dalton Transactions'
_journal_page_first 2439
_journal_paper_doi 10.1039/b001669l
_journal_year 2000
_chemical_formula_moiety 'C52 H52 N2 O10 P4 Sc, N O3, 1.3(C H2 Cl2)'
_chemical_formula_sum 'C53.3 H54.6 Cl2.6 N3 O13 P4 Sc'
_chemical_formula_weight 1206.21
_chemical_name_systematic
; 
 bis(nitrato-O,O')tetrakis(diphenylmethylphosphineoxide)scandium(III) 
 nitrate dichloromethane solvate 
;
_space_group_IT_number 14
_symmetry_cell_setting monoclinic
_symmetry_Int_Tables_number 14
_symmetry_space_group_name_Hall '-P 2yn'
_symmetry_space_group_name_H-M 'P 1 21/n 1'
_atom_sites_solution_hydrogens geom
_atom_sites_solution_primary direct
_atom_sites_solution_secondary difmap
_audit_creation_method SHELXL-97
_cell_angle_alpha 90.00
_cell_angle_beta 98.40(2)
_cell_angle_gamma 90.00
_cell_formula_units_Z 4
_cell_length_a 13.712(5)
_cell_length_b 23.412(4)
_cell_length_c 18.650(4)
_cell_measurement_temperature 150(2)
_cell_volume 5923(3)
_computing_structure_refinement 'SHELXL-97 (Sheldrick, 1997)'
_computing_structure_solution 'SHELXS-97 (Sheldrick, 1990)'
_diffrn_ambient_temperature 150(2)
_diffrn_measured_fraction_theta_full 0.991
_diffrn_measured_fraction_theta_max 0.991
_diffrn_measurement_device_type 'Rigaku AFC7S diffractometer'
_diffrn_radiation_monochromator graphite
_diffrn_radiation_source 'sealed fine-focus tube'
_diffrn_radiation_type MoK\a
_diffrn_radiation_wavelength 0.71073
_diffrn_reflns_av_R_equivalents 0.0881
_diffrn_reflns_av_sigmaI/netI 0.1679
_diffrn_reflns_limit_h_max 16
_diffrn_reflns_limit_h_min 0
_diffrn_reflns_limit_k_max 27
_diffrn_reflns_limit_k_min 0
_diffrn_reflns_limit_l_max 21
_diffrn_reflns_limit_l_min -22
_diffrn_reflns_number 10865
_diffrn_reflns_theta_full 25.04
_diffrn_reflns_theta_max 25.04
_diffrn_reflns_theta_min 2.06
_exptl_absorpt_coefficient_mu 0.411
_exptl_absorpt_correction_T_max 1.000
_exptl_absorpt_correction_T_min 0.796
_exptl_absorpt_correction_type empirical
_exptl_crystal_colour colourless
_exptl_crystal_density_diffrn 1.353
_exptl_crystal_density_method 'not measured'
_exptl_crystal_F_000 2498
_exptl_crystal_size_max 0.50
_exptl_crystal_size_mid 0.40
_exptl_crystal_size_min 0.20
_refine_diff_density_max 1.497
_refine_diff_density_min -0.754
_refine_diff_density_rms 0.148
_refine_ls_extinction_method none
_refine_ls_goodness_of_fit_ref 1.031
_refine_ls_hydrogen_treatment mixed
_refine_ls_matrix_type full
_refine_ls_number_parameters 428
_refine_ls_number_reflns 10398
_refine_ls_number_restraints 0
_refine_ls_restrained_S_all 1.031
_refine_ls_R_factor_all 0.2183
_refine_ls_R_factor_gt 0.0846
_refine_ls_shift/su_max 0.048
_refine_ls_shift/su_mean 0.004
_refine_ls_structure_factor_coef Fsqd
_refine_ls_weighting_details 'w=1/[\s^2^(Fo^2^)+(0.2000P)^2^+1.3000P] where P=(Fo^2^+2Fc^2^)/3'
_refine_ls_weighting_scheme calc
_refine_ls_wR_factor_gt 0.2460
_refine_ls_wR_factor_ref 0.3322
_reflns_number_gt 4535
_reflns_number_total 10398
_reflns_threshold_expression >2sigma(I)
_cod_data_source_file b001669l.txt
_cod_data_source_block Elev99_6a
_cod_depositor_comments
;
The following automatic conversions were performed:

'_refine_ls_weighting_scheme' value 'calc
w=1/[\s^2^(Fo^2^)+(0.2000P)^2^+1.3000P] where P=(Fo^2^+2Fc^2^)/3' was
changed to 'calc'. New tag '_refine_ls_weighting_details' was
created. The value of the new tag was set to
'w=1/[\s^2^(Fo^2^)+(0.2000P)^2^+1.3000P] where P=(Fo^2^+2Fc^2^)/3'.

Automatic conversion script
Id: cif_fix_values 3143 2015-03-26 13:38:13Z robertas 
;
_cod_original_sg_symbol_H-M 'P 21 /n'
_cod_original_formula_sum 'C53.30 H54.60 Cl2.60 N3 O13 P4 Sc'
_cod_database_code 7009528

loop_
_symmetry_equiv_pos_as_xyz
'x, y, z'
'x+1/2, -y+1/2, z+1/2'
'-x, -y, -z'
'-x-1/2, y-1/2, -z-1/2'

loop_
_atom_site_label
_atom_site_type_symbol
_atom_site_fract_x
_atom_site_fract_y
_atom_site_fract_z
_atom_site_U_iso_or_equiv
_atom_site_adp_type
_atom_site_occupancy
_atom_site_calc_flag
_atom_site_refinement_flags
_atom_site_disorder_assembly
_atom_site_disorder_group
Sc Sc 0.76482(12) 0.03184(7) 0.24243(9) 0.0233(4) Uani 1 d . . .
P1 P 0.96579(17) -0.05330(10) 0.20484(12) 0.0272(6) Uani 1 d . . .
P2 P 0.83652(17) 0.15439(9) 0.15129(12) 0.0250(5) Uani 1 d . . .
P3 P 0.51959(17) 0.06526(10) 0.16545(12) 0.0269(5) Uani 1 d . . .
P4 P 0.67497(18) -0.06613(10) 0.36259(12) 0.0277(5) Uani 1 d . . .
O1 O 0.8920(4) -0.0160(3) 0.2334(3) 0.0310(14) Uani 1 d . . .
O2 O 0.8211(4) 0.1070(3) 0.2029(3) 0.0316(15) Uani 1 d . . .
O3 O 0.6182(4) 0.0561(3) 0.2108(3) 0.0313(14) Uani 1 d . . .
O4 O 0.7270(4) -0.0224(3) 0.3229(3) 0.0325(15) Uani 1 d . . .
O5 O 0.8440(6) 0.1238(3) 0.4192(4) 0.057(2) Uani 1 d . . .
O6 O 0.7332(4) 0.0976(3) 0.3286(3) 0.0332(15) Uani 1 d . . .
O7 O 0.8767(4) 0.0606(3) 0.3411(3) 0.0323(15) Uani 1 d . . .
O8 O 0.6833(5) -0.0553(3) 0.0572(3) 0.0418(17) Uani 1 d . . .
O9 O 0.7495(5) 0.0181(3) 0.1154(3) 0.0336(15) Uani 1 d . . .
O10 O 0.6964(5) -0.0511(3) 0.1751(3) 0.0346(15) Uani 1 d . . .
O11 O 0.8868(5) 0.2539(3) 0.9664(3) 0.0434(17) Uani 1 d . . .
O12 O 0.7562(5) 0.2211(3) 0.9008(4) 0.052(2) Uani 1 d . . .
O13 O 0.8976(6) 0.1851(4) 0.8907(4) 0.062(2) Uani 1 d . . .
N1 N 0.8194(6) 0.0952(3) 0.3653(4) 0.0319(18) Uiso 1 d . . .
N2 N 0.7090(5) -0.0307(3) 0.1145(4) 0.0293(17) Uiso 1 d . . .
N3 N 0.8486(6) 0.2201(3) 0.9192(4) 0.0333(18) Uiso 1 d . . .
C1 C 0.9121(8) -0.1095(4) 0.1477(5) 0.043(3) Uiso 1 d . . .
C2 C 1.0415(7) -0.0859(4) 0.2803(5) 0.028(2) Uiso 1 d . . .
C3 C 1.0330(8) -0.0648(5) 0.3490(5) 0.044(3) Uiso 1 d . . .
H3 H 0.9902 -0.0337 0.3545 0.075(6) Uiso 1 calc R . .
C4 C 1.0891(8) -0.0904(4) 0.4105(6) 0.045(3) Uiso 1 d . . .
H4 H 1.0828 -0.0774 0.4578 0.075(6) Uiso 1 calc R . .
C5 C 1.1527(7) -0.1342(4) 0.4013(5) 0.041(2) Uiso 1 d . . .
H5 H 1.1904 -0.1512 0.4426 0.075(6) Uiso 1 calc R . .
C6 C 1.1630(7) -0.1541(4) 0.3327(5) 0.037(2) Uiso 1 d . . .
H6 H 1.2086 -0.1837 0.3272 0.075(6) Uiso 1 calc R . .
C7 C 1.1065(7) -0.1305(4) 0.2723(5) 0.035(2) Uiso 1 d . . .
H7 H 1.1119 -0.1448 0.2253 0.075(6) Uiso 1 calc R . .
C8 C 1.0426(6) -0.0116(4) 0.1544(5) 0.028(2) Uiso 1 d . . .
C9 C 1.0818(7) -0.0321(4) 0.0940(5) 0.039(2) Uiso 1 d . . .
H9 H 1.0703 -0.0705 0.0784 0.075(6) Uiso 1 calc R . .
C10 C 1.1375(8) 0.0041(5) 0.0572(6) 0.051(3) Uiso 1 d . . .
H10 H 1.1631 -0.0094 0.0156 0.075(6) Uiso 1 calc R . .
C11 C 1.1556(8) 0.0584(5) 0.0802(6) 0.050(3) Uiso 1 d . . .
H11 H 1.1946 0.0823 0.0546 0.075(6) Uiso 1 calc R . .
C12 C 1.1192(8) 0.0801(5) 0.1395(6) 0.053(3) Uiso 1 d . . .
H12 H 1.1329 0.1185 0.1542 0.075(6) Uiso 1 calc R . .
C13 C 1.0615(8) 0.0453(5) 0.1783(6) 0.047(3) Uiso 1 d . . .
H13 H 1.0359 0.0595 0.2194 0.075(6) Uiso 1 calc R . .
C14 C 0.8523(7) 0.1285(4) 0.0630(5) 0.031(2) Uiso 1 d . . .
C15 C 0.9448(6) 0.1950(4) 0.1874(4) 0.0262(19) Uiso 1 d . . .
C16 C 0.9792(7) 0.1928(4) 0.2617(5) 0.035(2) Uiso 1 d . . .
H16 H 0.9491 0.1678 0.2920 0.075(6) Uiso 1 calc R . .
C17 C 1.0568(7) 0.2270(4) 0.2911(5) 0.038(2) Uiso 1 d . . .
H17 H 1.0802 0.2252 0.3416 0.075(6) Uiso 1 calc R . .
C18 C 1.1009(7) 0.2639(4) 0.2473(5) 0.037(2) Uiso 1 d . . .
H18 H 1.1534 0.2878 0.2682 0.075(6) Uiso 1 calc R . .
C19 C 1.0693(7) 0.2662(4) 0.1736(5) 0.037(2) Uiso 1 d . . .
H19 H 1.1014 0.2908 0.1441 0.075(6) Uiso 1 calc R . .
C20 C 0.9907(7) 0.2325(4) 0.1423(5) 0.031(2) Uiso 1 d . . .
H20 H 0.9681 0.2345 0.0917 0.075(6) Uiso 1 calc R . .
C21 C 0.7322(7) 0.2034(4) 0.1423(5) 0.029(2) Uiso 1 d . . .
C22 C 0.6785(7) 0.2060(4) 0.1978(5) 0.036(2) Uiso 1 d . . .
H22 H 0.6944 0.1817 0.2387 0.075(6) Uiso 1 calc R . .
C23 C 0.6014(8) 0.2437(4) 0.1954(6) 0.043(3) Uiso 1 d . . .
H23 H 0.5623 0.2447 0.2335 0.075(6) Uiso 1 calc R . .
C24 C 0.5806(8) 0.2814(5) 0.1349(6) 0.050(3) Uiso 1 d . . .
H24 H 0.5280 0.3081 0.1328 0.075(6) Uiso 1 calc R . .
C25 C 0.6353(7) 0.2791(4) 0.0812(5) 0.041(2) Uiso 1 d . . .
H25 H 0.6217 0.3043 0.0411 0.075(6) Uiso 1 calc R . .
C26 C 0.7128(7) 0.2395(4) 0.0836(5) 0.036(2) Uiso 1 d . . .
H26 H 0.7513 0.2376 0.0453 0.075(6) Uiso 1 calc R . .
C27 C 0.5325(7) 0.0850(4) 0.0737(5) 0.039(2) Uiso 1 d . . .
C28 C 0.4536(6) 0.1215(4) 0.2016(5) 0.029(2) Uiso 1 d . . .
C29 C 0.3742(7) 0.1484(4) 0.1616(5) 0.036(2) Uiso 1 d . . .
H29 H 0.3563 0.1388 0.1119 0.075(6) Uiso 1 calc R . .
C30 C 0.3197(8) 0.1892(5) 0.1928(6) 0.046(3) Uiso 1 d . . .
H30 H 0.2659 0.2079 0.1644 0.075(6) Uiso 1 calc R . .
C31 C 0.3442(8) 0.2023(4) 0.2649(5) 0.040(2) Uiso 1 d . . .
H31 H 0.3067 0.2299 0.2863 0.075(6) Uiso 1 calc R . .
C32 C 0.4231(7) 0.1757(4) 0.3070(5) 0.039(2) Uiso 1 d . . .
H32 H 0.4384 0.1845 0.3571 0.075(6) Uiso 1 calc R . .
C33 C 0.4801(7) 0.1357(4) 0.2756(5) 0.032(2) Uiso 1 d . . .
H33 H 0.5358 0.1183 0.3035 0.075(6) Uiso 1 calc R . .
C34 C 0.4409(7) 0.0033(4) 0.1621(5) 0.029(2) Uiso 1 d . . .
C35 C 0.4475(8) -0.0403(4) 0.1138(6) 0.043(3) Uiso 1 d . . .
H35 H 0.4951 -0.0378 0.0817 0.075(6) Uiso 1 calc R . .
C36 C 0.3877(8) -0.0874(5) 0.1105(6) 0.053(3) Uiso 1 d . . .
H36 H 0.3929 -0.1166 0.0760 0.075(6) Uiso 1 calc R . .
C37 C 0.3193(8) -0.0919(5) 0.1583(5) 0.046(3) Uiso 1 d . . .
H37 H 0.2767 -0.1241 0.1561 0.075(6) Uiso 1 calc R . .
C38 C 0.3137(8) -0.0495(5) 0.2088(6) 0.051(3) Uiso 1 d . . .
H38 H 0.2690 -0.0527 0.2430 0.075(6) Uiso 1 calc R . .
C39 C 0.3735(8) -0.0025(4) 0.2090(6) 0.043(3) Uiso 1 d . . .
H39 H 0.3680 0.0271 0.2430 0.075(6) Uiso 1 calc R . .
C40 C 0.6586(7) -0.1326(4) 0.3132(5) 0.040(2) Uiso 1 d . . .
C41 C 0.7478(6) -0.0812(4) 0.4476(4) 0.0256(19) Uiso 1 d . . .
C42 C 0.8351(7) -0.0511(4) 0.4677(5) 0.038(2) Uiso 1 d . . .
H42 H 0.8552 -0.0229 0.4362 0.075(6) Uiso 1 calc R . .
C43 C 0.8938(8) -0.0623(4) 0.5351(6) 0.045(3) Uiso 1 d . . .
H43 H 0.9534 -0.0419 0.5488 0.075(6) Uiso 1 calc R . .
C44 C 0.8641(8) -0.1033(5) 0.5809(6) 0.045(3) Uiso 1 d . . .
H44 H 0.9046 -0.1119 0.6254 0.075(6) Uiso 1 calc R . .
C45 C 0.7749(7) -0.1321(4) 0.5619(5) 0.042(2) Uiso 1 d . . .
H45 H 0.7534 -0.1590 0.5944 0.075(6) Uiso 1 calc R . .
C46 C 0.7173(7) -0.1214(4) 0.4954(5) 0.035(2) Uiso 1 d . . .
H46 H 0.6570 -0.1413 0.4824 0.075(6) Uiso 1 calc R . .
C47 C 0.5564(6) -0.0409(4) 0.3805(5) 0.028(2) Uiso 1 d . . .
C48 C 0.4775(8) -0.0770(5) 0.3791(5) 0.043(3) Uiso 1 d . . .
H48 H 0.4837 -0.1163 0.3681 0.075(6) Uiso 1 calc R . .
C49 C 0.3875(8) -0.0549(5) 0.3941(6) 0.050(3) Uiso 1 d . . .
H49 H 0.3317 -0.0794 0.3908 0.075(6) Uiso 1 calc R . .
C50 C 0.3784(8) 0.0012(4) 0.4134(5) 0.041(3) Uiso 1 d . . .
H50 H 0.3179 0.0152 0.4258 0.075(6) Uiso 1 calc R . .
C51 C 0.4581(7) 0.0367(4) 0.4146(5) 0.040(2) Uiso 1 d . . .
H51 H 0.4516 0.0759 0.4261 0.075(6) Uiso 1 calc R . .
C52 C 0.5482(7) 0.0167(4) 0.3993(5) 0.035(2) Uiso 1 d . . .
H52 H 0.6033 0.0416 0.4015 0.075(6) Uiso 1 calc R . .
C53S C 0.6195(10) 0.2366(6) 0.4460(7) 0.031(3) Uiso 0.65 d P . .
C54S C 0.8961(11) 0.3185(6) 0.3864(7) 0.034(3) Uiso 0.65 d P . .
Cl1S Cl 0.5989(2) 0.16976(14) 0.48707(18) 0.0286(8) Uani 0.65 d P . .
Cl2S Cl 0.6818(3) 0.28401(18) 0.5090(2) 0.0523(12) Uani 0.65 d P . .
Cl3S Cl 0.8026(2) 0.27801(13) 0.33470(16) 0.0242(7) Uani 0.65 d P . .
Cl4S Cl 0.9531(3) 0.28087(17) 0.4629(2) 0.0466(10) Uani 0.65 d P . .

loop_
_atom_site_aniso_label
_atom_site_aniso_U_11
_atom_site_aniso_U_22
_atom_site_aniso_U_33
_atom_site_aniso_U_23
_atom_site_aniso_U_13
_atom_site_aniso_U_12
Sc 0.0211(9) 0.0230(9) 0.0265(9) 0.0022(7) 0.0051(7) 0.0004(7)
P1 0.0231(12) 0.0279(13) 0.0311(13) -0.0026(10) 0.0056(10) 0.0007(10)
P2 0.0247(12) 0.0232(12) 0.0278(12) 0.0009(9) 0.0060(10) -0.0027(9)
P3 0.0235(12) 0.0284(13) 0.0287(12) -0.0014(10) 0.0034(10) 0.0024(10)
P4 0.0306(13) 0.0249(12) 0.0288(12) 0.0026(10) 0.0078(10) -0.0008(10)
O1 0.021(3) 0.033(3) 0.039(4) -0.002(3) 0.004(3) 0.005(3)
O2 0.034(4) 0.030(3) 0.033(3) -0.004(3) 0.011(3) -0.003(3)
O3 0.020(3) 0.037(4) 0.037(4) -0.004(3) 0.004(3) 0.004(3)
O4 0.026(3) 0.044(4) 0.027(3) 0.009(3) 0.004(3) -0.001(3)
O5 0.070(5) 0.060(5) 0.037(4) -0.022(4) -0.001(4) -0.004(4)
O6 0.028(3) 0.041(4) 0.031(3) 0.004(3) 0.008(3) 0.002(3)
O7 0.028(3) 0.033(4) 0.034(3) -0.002(3) 0.000(3) 0.001(3)
O8 0.042(4) 0.046(4) 0.035(4) -0.015(3) -0.002(3) -0.005(3)
O9 0.037(4) 0.030(4) 0.035(4) -0.001(3) 0.007(3) -0.004(3)
O10 0.037(4) 0.032(4) 0.036(4) 0.004(3) 0.008(3) -0.003(3)
O11 0.047(4) 0.044(4) 0.039(4) -0.013(3) 0.007(3) -0.016(3)
O12 0.038(4) 0.052(5) 0.065(5) 0.000(4) -0.001(4) -0.004(4)
O13 0.061(5) 0.061(5) 0.068(5) -0.006(4) 0.028(4) 0.021(4)
Cl1S 0.0207(16) 0.0292(18) 0.0351(19) 0.0066(14) 0.0011(14) 0.0035(14)
Cl2S 0.071(3) 0.052(3) 0.033(2) -0.0053(18) 0.006(2) -0.038(2)
Cl3S 0.0234(17) 0.0271(17) 0.0231(16) -0.0019(13) 0.0064(13) -0.0031(13)
Cl4S 0.055(3) 0.044(2) 0.036(2) 0.0023(17) -0.0089(18) 0.0096(19)

loop_
_atom_type_symbol
_atom_type_description
_atom_type_scat_dispersion_real
_atom_type_scat_dispersion_imag
_atom_type_scat_source
C C 0.0033 0.0016 'International Tables Vol C Tables 4.2.6.8 and 6.1.1.4'
H H 0.0000 0.0000 'International Tables Vol C Tables 4.2.6.8 and 6.1.1.4'
N N 0.0061 0.0033 'International Tables Vol C Tables 4.2.6.8 and 6.1.1.4'
O O 0.0106 0.0060 'International Tables Vol C Tables 4.2.6.8 and 6.1.1.4'
P P 0.1023 0.0942 'International Tables Vol C Tables 4.2.6.8 and 6.1.1.4'
Sc Sc 0.2519 0.3716 'International Tables Vol C Tables 4.2.6.8 and 6.1.1.4'
Cl Cl 0.1484 0.1585 'International Tables Vol C Tables 4.2.6.8 and 6.1.1.4'

loop_
_geom_angle_atom_site_label_1
_geom_angle_atom_site_label_2
_geom_angle_atom_site_label_3
_geom_angle
_geom_angle_site_symmetry_1
_geom_angle_site_symmetry_3
_geom_angle_publ_flag
O4 Sc O3 92.2(2) . . ?
O4 Sc O2 154.8(2) . . ?
O3 Sc O2 93.5(2) . . ?
O4 Sc O1 91.7(2) . . ?
O3 Sc O1 154.0(2) . . ?
O2 Sc O1 93.8(2) . . ?
O4 Sc O6 79.3(2) . . ?
O3 Sc O6 75.2(2) . . ?
O2 Sc O6 78.6(2) . . ?
O1 Sc O6 130.8(2) . . ?
O4 Sc O7 79.1(2) . . ?
O3 Sc O7 130.0(2) . . ?
O2 Sc O7 78.5(2) . . ?
O1 Sc O7 76.0(2) . . ?
O6 Sc O7 54.8(2) . . ?
O4 Sc O9 129.9(2) . . ?
O3 Sc O9 79.3(2) . . ?
O2 Sc O9 75.3(2) . . ?
O1 Sc O9 78.5(2) . . ?
O6 Sc O9 141.9(2) . . ?
O7 Sc O9 141.7(2) . . ?
O4 Sc O10 76.6(2) . . ?
O3 Sc O10 77.8(2) . . ?
O2 Sc O10 128.6(2) . . ?
O1 Sc O10 78.1(2) . . ?
O6 Sc O10 142.7(2) . . ?
O7 Sc O10 143.6(2) . . ?
O9 Sc O10 53.3(2) . . ?
O4 Sc N1 78.1(2) . . ?
O3 Sc N1 102.9(2) . . ?
O2 Sc N1 76.7(2) . . ?
O1 Sc N1 103.1(2) . . ?
O6 Sc N1 27.7(2) . . ?
O7 Sc N1 27.2(2) . . ?
O9 Sc N1 152.0(2) . . ?
O10 Sc N1 154.7(2) . . ?
O4 Sc N2 103.2(2) . . ?
O3 Sc N2 76.8(2) . . ?
O2 Sc N2 102.0(2) . . ?
O1 Sc N2 77.3(2) . . ?
O6 Sc N2 151.9(2) . . ?
O7 Sc N2 153.2(2) . . ?
O9 Sc N2 26.7(2) . . ?
O10 Sc N2 26.6(2) . . ?
N1 Sc N2 178.6(2) . . ?
O1 P1 C1 113.8(4) . . ?
O1 P1 C2 108.3(4) . . ?
C1 P1 C2 107.2(4) . . ?
O1 P1 C8 110.3(4) . . ?
C1 P1 C8 108.0(4) . . ?
C2 P1 C8 109.0(4) . . ?
O2 P2 C14 112.6(4) . . ?
O2 P2 C15 109.5(4) . . ?
C14 P2 C15 108.4(4) . . ?
O2 P2 C21 110.0(4) . . ?
C14 P2 C21 109.0(4) . . ?
C15 P2 C21 107.1(4) . . ?
O3 P3 C28 110.9(4) . . ?
O3 P3 C34 112.9(4) . . ?
C28 P3 C34 105.8(4) . . ?
O3 P3 C27 111.5(4) . . ?
C28 P3 C27 107.1(4) . . ?
C34 P3 C27 108.3(4) . . ?
O4 P4 C41 109.2(4) . . ?
O4 P4 C40 111.6(4) . . ?
C41 P4 C40 107.2(4) . . ?
O4 P4 C47 111.9(4) . . ?
C41 P4 C47 107.7(4) . . ?
C40 P4 C47 109.2(4) . . ?
P1 O1 Sc 162.7(4) . . ?
P2 O2 Sc 159.6(4) . . ?
P3 O3 Sc 161.3(4) . . ?
P4 O4 Sc 162.4(4) . . ?
N1 O6 Sc 95.2(5) . . ?
N1 O7 Sc 95.5(5) . . ?
N2 O9 Sc 96.3(5) . . ?
N2 O10 Sc 93.9(5) . . ?
O5 N1 O7 122.7(8) . . ?
O5 N1 O6 122.9(8) . . ?
O7 N1 O6 114.4(7) . . ?
O5 N1 Sc 179.2(6) . . ?
O7 N1 Sc 57.3(4) . . ?
O6 N1 Sc 57.1(4) . . ?
O8 N2 O10 123.1(8) . . ?
O8 N2 O9 120.4(7) . . ?
O10 N2 O9 116.5(7) . . ?
O8 N2 Sc 176.7(6) . . ?
O10 N2 Sc 59.5(4) . . ?
O9 N2 Sc 57.0(4) . . ?
O13 N3 O11 122.1(8) . . ?
O13 N3 O12 119.0(8) . . ?
O11 N3 O12 118.9(8) . . ?
C3 C2 C7 120.3(8) . . ?
C3 C2 P1 117.0(7) . . ?
C7 C2 P1 122.7(7) . . ?
C2 C3 C4 119.0(10) . . ?
C5 C4 C3 119.6(10) . . ?
C4 C5 C6 121.2(10) . . ?
C7 C6 C5 119.8(9) . . ?
C6 C7 C2 120.0(9) . . ?
C9 C8 C13 120.1(9) . . ?
C9 C8 P1 123.8(7) . . ?
C13 C8 P1 116.1(7) . . ?
C10 C9 C8 119.4(10) . . ?
C11 C10 C9 120.4(11) . . ?
C10 C11 C12 122.1(11) . . ?
C11 C12 C13 119.8(11) . . ?
C12 C13 C8 118.3(10) . . ?
C16 C15 C20 119.6(8) . . ?
C16 C15 P2 119.3(7) . . ?
C20 C15 P2 120.9(6) . . ?
C17 C16 C15 120.1(9) . . ?
C16 C17 C18 120.3(9) . . ?
C19 C18 C17 120.7(9) . . ?
C18 C19 C20 120.5(9) . . ?
C19 C20 C15 118.8(8) . . ?
C22 C21 C26 121.0(9) . . ?
C22 C21 P2 117.7(7) . . ?
C26 C21 P2 121.1(7) . . ?
C21 C22 C23 120.3(9) . . ?
C22 C23 C24 119.2(10) . . ?
C25 C24 C23 119.8(10) . . ?
C24 C25 C26 120.4(10) . . ?
C21 C26 C25 119.2(9) . . ?
C29 C28 C33 119.5(8) . . ?
C29 C28 P3 122.4(7) . . ?
C33 C28 P3 117.9(7) . . ?
C28 C29 C30 121.1(9) . . ?
C31 C30 C29 119.5(10) . . ?
C30 C31 C32 121.0(10) . . ?
C31 C32 C33 119.9(9) . . ?
C32 C33 C28 119.0(9) . . ?
C39 C34 C35 117.4(9) . . ?
C39 C34 P3 120.9(7) . . ?
C35 C34 P3 121.6(7) . . ?
C36 C35 C34 122.1(10) . . ?
C35 C36 C37 119.3(11) . . ?
C38 C37 C36 119.6(11) . . ?
C39 C38 C37 119.0(11) . . ?
C34 C39 C38 122.5(10) . . ?
C42 C41 C46 119.6(8) . . ?
C42 C41 P4 119.1(7) . . ?
C46 C41 P4 121.2(7) . . ?
C41 C42 C43 120.0(9) . . ?
C44 C43 C42 119.8(10) . . ?
C43 C44 C45 120.2(10) . . ?
C46 C45 C44 120.1(10) . . ?
C45 C46 C41 120.3(9) . . ?
C48 C47 C52 120.5(9) . . ?
C48 C47 P4 121.6(7) . . ?
C52 C47 P4 117.9(7) . . ?
C47 C48 C49 119.0(10) . . ?
C50 C49 C48 121.4(11) . . ?
C51 C50 C49 118.7(10) . . ?
C50 C51 C52 121.6(10) . . ?
C51 C52 C47 118.8(9) . . ?
Cl2S C53S Cl1S 111.2(7) . . ?
Cl4S C54S Cl3S 112.1(8) . . ?

loop_
_geom_bond_atom_site_label_1
_geom_bond_atom_site_label_2
_geom_bond_distance
_geom_bond_site_symmetry_2
_geom_bond_publ_flag
Sc O4 2.088(6) . ?
Sc O3 2.090(6) . ?
Sc O2 2.097(6) . ?
Sc O1 2.099(6) . ?
Sc O6 2.311(6) . ?
Sc O7 2.317(6) . ?
Sc O9 2.370(6) . ?
Sc O10 2.425(6) . ?
Sc N1 2.740(8) . ?
Sc N2 2.809(7) . ?
P1 O1 1.493(6) . ?
P1 C1 1.782(10) . ?
P1 C2 1.794(9) . ?
P1 C8 1.800(9) . ?
P2 O2 1.505(6) . ?
P2 C14 1.798(9) . ?
P2 C15 1.809(9) . ?
P2 C21 1.822(9) . ?
P3 O3 1.502(6) . ?
P3 C28 1.786(9) . ?
P3 C34 1.805(9) . ?
P3 C27 1.807(10) . ?
P4 O4 1.504(6) . ?
P4 C41 1.782(9) . ?
P4 C40 1.805(10) . ?
P4 C47 1.807(9) . ?
O5 N1 1.214(9) . ?
O6 N1 1.277(9) . ?
O7 N1 1.257(9) . ?
O8 N2 1.219(9) . ?
O9 N2 1.269(9) . ?
O10 N2 1.261(9) . ?
O11 N3 1.242(9) . ?
O12 N3 1.263(10) . ?
O13 N3 1.228(10) . ?
C2 C3 1.393(13) . ?
C2 C7 1.395(13) . ?
C3 C4 1.418(14) . ?
C4 C5 1.372(14) . ?
C5 C6 1.388(13) . ?
C6 C7 1.385(13) . ?
C8 C9 1.402(13) . ?
C8 C13 1.416(13) . ?
C9 C10 1.387(14) . ?
C10 C11 1.355(15) . ?
C11 C12 1.374(15) . ?
C12 C13 1.407(15) . ?
C15 C16 1.398(12) . ?
C15 C20 1.424(12) . ?
C16 C17 1.379(13) . ?
C17 C18 1.388(13) . ?
C18 C19 1.380(13) . ?
C19 C20 1.393(13) . ?
C21 C22 1.357(12) . ?
C21 C26 1.377(13) . ?
C22 C23 1.372(14) . ?
C23 C24 1.428(14) . ?
C24 C25 1.337(14) . ?
C25 C26 1.406(13) . ?
C28 C29 1.378(12) . ?
C28 C33 1.414(12) . ?
C29 C30 1.393(14) . ?
C30 C31 1.371(14) . ?
C31 C32 1.388(13) . ?
C32 C33 1.402(13) . ?
C34 C39 1.368(13) . ?
C34 C35 1.373(13) . ?
C35 C36 1.369(15) . ?
C36 C37 1.387(15) . ?
C37 C38 1.381(15) . ?
C38 C39 1.371(15) . ?
C41 C42 1.393(13) . ?
C41 C46 1.401(12) . ?
C42 C43 1.414(14) . ?
C43 C44 1.385(14) . ?
C44 C45 1.396(14) . ?
C45 C46 1.392(13) . ?
C47 C48 1.369(13) . ?
C47 C52 1.400(13) . ?
C48 C49 1.403(15) . ?
C49 C50 1.374(14) . ?
C50 C51 1.371(14) . ?
C51 C52 1.390(13) . ?
C53S Cl2S 1.746(14) . ?
C53S Cl1S 1.783(14) . ?
C54S Cl4S 1.759(14) . ?
C54S Cl3S 1.763(14) . ?
